data_2002883
loop_
_publ_author_name
'Gallinat, St'
'Mueller-Buschbaum, Hk'

_publ_section_title
;
Zwei Beispiele fuer partielle und totale Defekte im Ba () Ln2 Mo4 O16-
Typ: Ba Cu0.41 ()0.59 Pr2 Mo4 O16 und Ba () Yb2 Mo4 O16
;
_journal_name_full
;
Zeitschrift fuer Naturforschung, Teil B. Anorganische Chemie,
Organische Chemie (42,1987-)
;
_journal_page_first 85
_journal_page_last 89
_journal_volume 51
_journal_year 1996
_chemical_formula_structural 'Ba Yb2 Mo4 O16'
_chemical_formula_sum 'Ba Mo4 O16 Yb2'
_chemical_name_systematic 'Barium diytterbium tetramolybdate'
_space_group_IT_number 15
_symmetry_cell_setting monoclinic
_symmetry_Int_Tables_number 15
_symmetry_space_group_name_Hall '-C 2yc'
_symmetry_space_group_name_H-M 'C 1 2/c 1'
_cell_angle_alpha 90
_cell_angle_beta 91.93(2)
_cell_angle_gamma 90
_cell_formula_units_Z 4
_cell_length_a 5.1813(7)
_cell_length_b 12.467(3)
_cell_length_c 19.34999(300)
_cell_volume 1249.2
_refine_ls_R_factor_all 0.038
_cod_database_code 2002883

loop_
_symmetry_equiv_pos_as_xyz
x,y,z
-x,y,1/2-z
-x,-y,-z
x,-y,1/2+z
1/2+x,1/2+y,z
1/2-x,1/2+y,1/2-z
1/2-x,1/2-y,-z
1/2+x,1/2-y,1/2+z

loop_
_atom_site_label
_atom_site_type_symbol
_atom_site_symmetry_multiplicity
_atom_site_Wyckoff_symbol
_atom_site_fract_x
_atom_site_fract_y
_atom_site_fract_z
_atom_site_occupancy
_atom_site_attached_hydrogens
_atom_site_calc_flag
Yb1 Yb3+ 8 f 0.9972(1) 0.8516(1) 0.0310(1) 1. 0 d
Mo1 Mo6+ 8 f 0.5126(1) 0.5584(1) 0.0903(1) 1. 0 d
Mo2 Mo6+ 8 f 0.9970(1) 0.2582(1) 0.1462(1) 1. 0 d
Ba1 Ba2+ 4 e 0. 0.3254(1) 0.75 1. 0 d
O1 O2- 8 f 0.7326(1) 0.3494(1) 0.1319(1) 1. 0 d
O2 O2- 8 f 0.2395(1) 0.1636(1) 0.0341(1) 1. 0 d
O3 O2- 8 f 0.1752(1) 0.2381(1) 0.0660(1) 1. 0 d
O4 O2- 8 f 0.6651(1) 0.1708(1) 0.4417(1) 1. 0 d
O5 O2- 8 f 0.7302(2) 0.9509(1) 0.1020(1) 1. 0 d
O6 O2- 8 f 0.8683(2) 0.1376(1) 0.1725(1) 1. 0 d
O7 O2- 8 f 0.3794(2) 0.0820(1) 0.1685(1) 1. 0 d
O8 O2- 8 f 0.2073(2) 0.3035(1) 0.2105(1) 1. 0 d

loop_
_atom_type_symbol
_atom_type_oxidation_number
Yb3+ 3.000
Mo6+ 6.000
Ba2+ 2.000
O2- -2.000
